data_7701339
loop_
_publ_author_name
'Kodrin, Ivan'
'Borovina, Mladen'
'\<Smital, Luka'
'Vald\'es-Mart\'inez, Jes\'us'
'Aaker\"oy, Christer B'
'\/Dakovi\'c, Marijana'

_publ_section_title
;
 Exploring and predicting intermolecular binding preferences in
 crystalline Cu(ii) coordination complexes.
;
_journal_name_full 'Dalton transactions (Cambridge, England : 2003)'
_journal_paper_doi 10.1039/c9dt03346g
_journal_year 2019
_chemical_formula_moiety 'C22 H14 Cu F12 N4 O6'
_chemical_formula_sum 'C22 H14 Cu F12 N4 O6'
_chemical_formula_weight 721.91
_space_group_crystal_system triclinic
_space_group_IT_number 2
_space_group_name_Hall '-P 1'
_space_group_name_H-M_alt 'P -1'
_symmetry_space_group_name_Hall '-P 1'
_symmetry_space_group_name_H-M 'P -1'
_atom_sites_solution_hydrogens mixed
_atom_sites_solution_primary dual
_audit_creation_date 2019-06-21
_audit_creation_method
;
Olex2 1.2
(compiled 2018.05.29 svn.r3508 for OlexSys, GUI svn.r5506)
;
_audit_update_record
;
2019-07-23 deposited with the CCDC.    2019-09-30 downloaded from the CCDC.
;
_cell_angle_alpha 69.049(14)
_cell_angle_beta 80.726(14)
_cell_angle_gamma 83.957(15)
_cell_formula_units_Z 1
_cell_length_a 6.9635(12)
_cell_length_b 10.0912(14)
_cell_length_c 10.3229(16)
_cell_measurement_reflns_used 2462
_cell_measurement_temperature 296
_cell_measurement_theta_max 29.0630
_cell_measurement_theta_min 3.5060
_cell_volume 667.68(19)
_computing_cell_refinement 'CrysAlisPro 1.171.39.46 (Rigaku OD, 2018)'
_computing_data_collection 'CrysAlisPro 1.171.39.46 (Rigaku OD, 2018)'
_computing_data_reduction 'CrysAlisPro 1.171.39.46 (Rigaku OD, 2018)'
_computing_molecular_graphics 'Olex2 (Dolomanov et al., 2009)'
_computing_publication_material 'Olex2 (Dolomanov et al., 2009)'
_computing_structure_refinement 'ShelXL (Sheldrick, 2015)'
_computing_structure_solution 'ShelXT (Sheldrick, 2015)'
_diffrn_ambient_temperature 296
_diffrn_detector_area_resol_mean 16.3426
_diffrn_measured_fraction_theta_full 0.995
_diffrn_measured_fraction_theta_max 0.996
_diffrn_measurement_device_type 'Xcalibur, Sapphire3'
_diffrn_measurement_method '\w scans'
_diffrn_radiation_type MoK\a
_diffrn_radiation_wavelength 0.71073
_diffrn_reflns_av_R_equivalents 0.0264
_diffrn_reflns_av_unetI/netI 0.0385
_diffrn_reflns_Laue_measured_fraction_full 0.995
_diffrn_reflns_Laue_measured_fraction_max 0.996
_diffrn_reflns_limit_h_max 8
_diffrn_reflns_limit_h_min -8
_diffrn_reflns_limit_k_max 12
_diffrn_reflns_limit_k_min -12
_diffrn_reflns_limit_l_max 13
_diffrn_reflns_limit_l_min -12
_diffrn_reflns_number 6284
_diffrn_reflns_point_group_measured_fraction_full 0.995
_diffrn_reflns_point_group_measured_fraction_max 0.996
_diffrn_reflns_theta_full 25.242
_diffrn_reflns_theta_max 27.000
_diffrn_reflns_theta_min 3.417
_diffrn_source 'Enhance (Mo) X-ray Source'
_exptl_absorpt_coefficient_mu 0.949
_exptl_absorpt_correction_T_max 1.00000
_exptl_absorpt_correction_T_min 0.69525
_exptl_absorpt_correction_type multi-scan
_exptl_absorpt_process_details
;
CrysAlisPro 1.171.39.46 (Rigaku Oxford Diffraction, 2018)
Empirical absorption correction using spherical harmonics,
 implemented in SCALE3 ABSPACK scaling algorithm.
;
_exptl_crystal_colour green
_exptl_crystal_colour_primary green
_exptl_crystal_density_diffrn 1.795
_exptl_crystal_description block
_exptl_crystal_F_000 359
_exptl_crystal_recrystallization_method 'Re-crystallisation from solvent: EtOH'
_exptl_crystal_size_max 0.43
_exptl_crystal_size_mid 0.41
_exptl_crystal_size_min 0.25
_refine_diff_density_max 0.940
_refine_diff_density_min -0.267
_refine_diff_density_rms 0.066
_refine_ls_extinction_method none
_refine_ls_goodness_of_fit_ref 1.119
_refine_ls_hydrogen_treatment mixed
_refine_ls_matrix_type full
_refine_ls_number_parameters 237
_refine_ls_number_reflns 2896
_refine_ls_number_restraints 67
_refine_ls_restrained_S_all 1.117
_refine_ls_R_factor_all 0.0551
_refine_ls_R_factor_gt 0.0461
_refine_ls_shift/su_max 0.001
_refine_ls_shift/su_mean 0.000
_refine_ls_structure_factor_coef Fsqd
_refine_ls_weighting_details 'w=1/[\s^2^(Fo^2^)+(0.0552P)^2^+0.4565P] where P=(Fo^2^+2Fc^2^)/3'
_refine_ls_weighting_scheme calc
_refine_ls_wR_factor_gt 0.1261
_refine_ls_wR_factor_ref 0.1309
_reflns_Friedel_coverage 0.000
_reflns_number_gt 2502
_reflns_number_total 2896
_reflns_threshold_expression 'I > 2\s(I)'
_cod_data_source_file c9dt03346g2.cif
_cod_data_source_block 3a
_cod_database_code 7701339
_shelx_shelxl_version_number 2018/3
_shelx_space_group_comment
;
The symmetry employed for this shelxl refinement is uniquely defined
by the following loop, which should always be used as a source of
symmetry information in preference to the above space-group names.
They are only intended as comments.
;
_shelx_estimated_absorpt_t_max 0.797
_shelx_estimated_absorpt_t_min 0.686
_olex2_refinement_description
;
1. Fixed Uiso
 At 1.2 times of:
  All C(H) groups
2. Restrained distances
 O3-H3
 0.81 with sigma of 0.01
 F6B-F5B \\sim F6B-F4B \\sim F5B-F4B \\sim F4A-F6A \\sim F4A-F5A \\sim F6A-F5A
 with sigma of 0.04
 C5-F6B \\sim C5-F5B \\sim C5-F4A \\sim C5-F6A \\sim C5-F4B \\sim C5-F5A
 with sigma of 0.02
3. Rigid body (RIGU) restrains
 F6B, F4B, F5B, C5
 with sigma for 1-2 distances of 0.004 and sigma for 1-3 distances of 0.004
 F5A, F4A, F6A, C5
 with sigma for 1-2 distances of 0.004 and sigma for 1-3 distances of 0.004
4. Others
 Sof(F5B)=Sof(F6B)=Sof(F4B)=1-FVAR(1)
 Sof(F6A)=Sof(F4A)=Sof(F5A)=FVAR(1)
5.a Aromatic/amide H refined with riding coordinates:
 C7(H7), C6(H6), C3(H3A), C10(H10), C9(H9), C11(H11)
;

loop_
_space_group_symop_operation_xyz
'x, y, z'
'-x, -y, -z'

loop_
_atom_site_label
_atom_site_type_symbol
_atom_site_fract_x
_atom_site_fract_y
_atom_site_fract_z
_atom_site_U_iso_or_equiv
_atom_site_adp_type
_atom_site_occupancy
_atom_site_site_symmetry_order
_atom_site_calc_flag
_atom_site_refinement_flags_posn
_atom_site_refinement_flags_adp
_atom_site_refinement_flags_occupancy
_atom_site_disorder_assembly
_atom_site_disorder_group
Cu1 Cu 0.500000 0.500000 0.500000 0.03567(18) Uani 1 2 d S T P . .
O1 O 0.6252(3) 0.4933(2) 0.6606(2) 0.0410(5) Uani 1 1 d . . . . .
O2 O 0.3253(3) 0.3106(2) 0.6602(2) 0.0451(5) Uani 1 1 d . . . . .
F2 F 0.6942(4) 0.5754(3) 0.8758(3) 0.0793(8) Uani 1 1 d . . . . .
F1 F 0.9238(3) 0.4422(3) 0.8156(2) 0.0740(7) Uani 1 1 d . . . . .
F3 F 0.7274(4) 0.3571(3) 1.0044(2) 0.0859(9) Uani 1 1 d . . . . .
N1 N 0.7184(4) 0.3639(3) 0.4493(3) 0.0378(6) Uani 1 1 d . . . . .
O3 O 1.4653(5) -0.0301(4) 0.3575(4) 0.0755(9) Uani 1 1 d D . . . .
F6A F 0.143(3) 0.163(2) 0.9924(13) 0.089(4) Uani 0.54(4) 1 d D U . A 1
N2 N 1.3315(4) 0.0587(3) 0.4070(3) 0.0535(7) Uani 1 1 d . . . . .
F4A F 0.311(4) 0.0138(17) 0.914(3) 0.117(6) Uani 0.54(4) 1 d D U . A 1
C2 C 0.6039(5) 0.4090(3) 0.7867(3) 0.0393(7) Uani 1 1 d . . . . .
C7 C 1.0407(5) 0.2546(4) 0.4719(4) 0.0475(8) Uani 1 1 d . . . . .
H7 H 1.153598 0.241502 0.513295 0.057 Uiso 1 1 calc R . . . .
C8 C 1.0271(5) 0.1887(3) 0.3762(3) 0.0422(7) Uani 1 1 d . . . . .
C4 C 0.3512(5) 0.2593(3) 0.7839(3) 0.0427(7) Uani 1 1 d . . . . .
C6 C 0.8873(5) 0.3386(4) 0.5048(3) 0.0453(8) Uani 1 1 d . . . . .
H6 H 0.900090 0.380939 0.569337 0.054 Uiso 1 1 calc R . . . .
C3 C 0.4841(6) 0.2989(4) 0.8510(3) 0.0511(9) Uani 1 1 d . . . . .
H3A H 0.490733 0.246748 0.944975 0.061 Uiso 1 1 calc R . . . .
C10 C 0.7065(5) 0.2995(4) 0.3570(4) 0.0475(8) Uani 1 1 d . . . . .
H10 H 0.591944 0.313818 0.317204 0.057 Uiso 1 1 calc R . . . .
F5A F 0.071(3) 0.131(3) 0.8158(18) 0.110(6) Uani 0.54(4) 1 d D U . A 1
C9 C 0.8550(5) 0.2134(4) 0.3182(4) 0.0481(8) Uani 1 1 d . . . . .
H9 H 0.839358 0.172134 0.253416 0.058 Uiso 1 1 calc R . . . .
C11 C 1.1857(5) 0.0958(4) 0.3393(4) 0.0506(8) Uani 1 1 d . . . . .
H11 H 1.179862 0.063713 0.266129 0.061 Uiso 1 1 calc R . . . .
C1 C 0.7395(6) 0.4447(4) 0.8729(4) 0.0539(9) Uani 1 1 d . . . . .
C5 C 0.2195(6) 0.1378(4) 0.8780(4) 0.0603(9) Uani 1 1 d D U . . .
H3 H 1.552(7) -0.049(7) 0.406(6) 0.13(3) Uiso 1 1 d D . . . .
F5B F 0.128(4) 0.086(2) 0.805(2) 0.096(5) Uani 0.46(4) 1 d D U . A 2
F6B F 0.094(4) 0.168(2) 0.973(2) 0.096(5) Uani 0.46(4) 1 d D U . A 2
F4B F 0.326(3) 0.0272(17) 0.949(3) 0.094(5) Uani 0.46(4) 1 d D U . A 2

loop_
_atom_site_aniso_label
_atom_site_aniso_U_11
_atom_site_aniso_U_22
_atom_site_aniso_U_33
_atom_site_aniso_U_23
_atom_site_aniso_U_13
_atom_site_aniso_U_12
Cu1 0.0364(3) 0.0427(3) 0.0288(3) -0.0111(2) -0.0104(2) -0.0011(2)
O1 0.0404(12) 0.0499(12) 0.0334(11) -0.0123(10) -0.0121(9) -0.0029(10)
O2 0.0485(13) 0.0502(13) 0.0355(11) -0.0101(10) -0.0098(10) -0.0086(11)
F2 0.0914(19) 0.0895(18) 0.0832(17) -0.0560(15) -0.0256(14) -0.0038(15)
F1 0.0458(13) 0.111(2) 0.0654(15) -0.0262(14) -0.0217(11) -0.0013(13)
F3 0.0911(19) 0.122(2) 0.0401(12) -0.0070(13) -0.0314(12) -0.0259(17)
N1 0.0391(14) 0.0404(13) 0.0335(12) -0.0102(11) -0.0099(11) -0.0013(11)
O3 0.0633(19) 0.084(2) 0.088(2) -0.0465(19) -0.0155(17) 0.0276(17)
F6A 0.087(8) 0.125(7) 0.048(4) -0.021(4) 0.017(4) -0.043(5)
N2 0.0481(17) 0.0532(17) 0.0590(18) -0.0216(15) -0.0106(14) 0.0119(14)
F4A 0.131(11) 0.050(4) 0.140(12) -0.012(6) 0.021(7) -0.011(5)
C2 0.0401(16) 0.0471(17) 0.0319(14) -0.0154(13) -0.0099(13) 0.0064(14)
C7 0.0356(17) 0.059(2) 0.056(2) -0.0255(17) -0.0186(15) 0.0020(15)
C8 0.0439(18) 0.0413(16) 0.0390(16) -0.0100(14) -0.0091(14) -0.0002(14)
C4 0.0444(18) 0.0433(17) 0.0378(16) -0.0116(14) -0.0043(14) -0.0012(14)
C6 0.0411(17) 0.058(2) 0.0457(17) -0.0255(16) -0.0129(14) -0.0030(15)
C3 0.062(2) 0.055(2) 0.0328(16) -0.0068(15) -0.0149(15) -0.0071(18)
C10 0.0493(19) 0.0509(19) 0.0487(18) -0.0203(16) -0.0221(16) 0.0046(16)
F5A 0.118(9) 0.124(12) 0.075(5) 0.006(6) -0.027(6) -0.084(8)
C9 0.056(2) 0.0512(19) 0.0459(18) -0.0237(16) -0.0197(16) 0.0049(16)
C11 0.053(2) 0.0519(19) 0.0489(19) -0.0213(16) -0.0088(16) 0.0037(17)
C1 0.055(2) 0.072(2) 0.0372(17) -0.0171(17) -0.0171(16) -0.0010(19)
C5 0.070(3) 0.057(2) 0.047(2) -0.0075(17) -0.0043(18) -0.0179(19)
F5B 0.121(10) 0.086(8) 0.083(6) -0.017(5) -0.018(6) -0.055(7)
F6B 0.081(9) 0.079(6) 0.110(9) -0.028(6) 0.037(7) -0.015(5)
F4B 0.094(7) 0.052(6) 0.106(9) 0.023(5) -0.035(7) -0.015(4)

loop_
_atom_type_symbol
_atom_type_description
_atom_type_scat_dispersion_real
_atom_type_scat_dispersion_imag
_atom_type_scat_source
C C 0.0033 0.0016 'International Tables Vol C Tables 4.2.6.8 and 6.1.1.4'
H H 0.0000 0.0000 'International Tables Vol C Tables 4.2.6.8 and 6.1.1.4'
Cu Cu 0.3201 1.2651 'International Tables Vol C Tables 4.2.6.8 and 6.1.1.4'
F F 0.0171 0.0103 'International Tables Vol C Tables 4.2.6.8 and 6.1.1.4'
N N 0.0061 0.0033 'International Tables Vol C Tables 4.2.6.8 and 6.1.1.4'
O O 0.0106 0.0060 'International Tables Vol C Tables 4.2.6.8 and 6.1.1.4'

loop_
_geom_angle_atom_site_label_1
_geom_angle_atom_site_label_2
_geom_angle_atom_site_label_3
_geom_angle
_geom_angle_site_symmetry_1
_geom_angle_site_symmetry_3
O1 Cu1 O1 180.0 . 2_666
O1 Cu1 O2 94.68(8) . 2_666
O1 Cu1 O2 85.32(8) 2_666 2_666
O1 Cu1 O2 85.32(8) . .
O1 Cu1 O2 94.68(8) 2_666 .
O1 Cu1 N1 89.23(9) . 2_666
O1 Cu1 N1 90.77(9) . .
O1 Cu1 N1 90.77(9) 2_666 2_666
O1 Cu1 N1 89.23(9) 2_666 .
O2 Cu1 O2 180.00(9) . 2_666
N1 Cu1 O2 91.98(9) 2_666 2_666
N1 Cu1 O2 88.02(9) 2_666 .
N1 Cu1 O2 91.98(9) . .
N1 Cu1 O2 88.02(9) . 2_666
N1 Cu1 N1 180.0 2_666 .
C2 O1 Cu1 130.2(2) . .
C4 O2 Cu1 122.2(2) . .
C6 N1 Cu1 120.9(2) . .
C10 N1 Cu1 123.4(2) . .
C10 N1 C6 115.7(3) . .
C11 N2 O3 111.8(3) . .
O1 C2 C3 130.1(3) . .
O1 C2 C1 110.7(3) . .
C3 C2 C1 119.2(3) . .
C6 C7 C8 119.8(3) . .
C7 C8 C11 121.9(3) . .
C9 C8 C7 116.9(3) . .
C9 C8 C11 121.1(3) . .
O2 C4 C3 128.1(3) . .
O2 C4 C5 116.0(3) . .
C3 C4 C5 115.9(3) . .
N1 C6 C7 124.0(3) . .
C2 C3 C4 124.1(3) . .
N1 C10 C9 123.7(3) . .
C10 C9 C8 119.8(3) . .
N2 C11 C8 120.3(3) . .
F2 C1 C2 110.1(3) . .
F1 C1 F2 107.1(3) . .
F1 C1 C2 111.0(3) . .
F3 C1 F2 107.1(3) . .
F3 C1 F1 108.1(3) . .
F3 C1 C2 113.2(3) . .
F6A C5 C4 109.4(9) . .
F6A C5 F5A 106.0(11) . .
F4A C5 F6A 108.4(11) . .
F4A C5 C4 113.5(12) . .
F4A C5 F5A 108.1(10) . .
F5A C5 C4 111.2(9) . .
F5B C5 C4 112.7(11) . .
F5B C5 F4B 103.6(11) . .
F6B C5 C4 115.0(10) . .
F6B C5 F5B 109.6(12) . .
F6B C5 F4B 104.7(12) . .
F4B C5 C4 110.4(11) . .

loop_
_geom_bond_atom_site_label_1
_geom_bond_atom_site_label_2
_geom_bond_distance
_geom_bond_site_symmetry_2
Cu1 O1 1.971(2) .
Cu1 O1 1.971(2) 2_666
Cu1 O2 2.334(2) .
Cu1 O2 2.334(2) 2_666
Cu1 N1 2.071(3) .
Cu1 N1 2.071(3) 2_666
O1 C2 1.271(4) .
O2 C4 1.231(4) .
F2 C1 1.333(5) .
F1 C1 1.326(4) .
F3 C1 1.324(4) .
N1 C6 1.351(4) .
N1 C10 1.348(4) .
O3 N2 1.389(4) .
F6A C5 1.316(9) .
N2 C11 1.273(5) .
F4A C5 1.299(11) .
C2 C3 1.363(5) .
C2 C1 1.544(5) .
C7 C8 1.392(5) .
C7 C6 1.369(5) .
C8 C9 1.385(5) .
C8 C11 1.465(5) .
C4 C3 1.405(5) .
C4 C5 1.544(5) .
C10 C9 1.383(5) .
F5A C5 1.318(10) .
C5 F5B 1.318(11) .
C5 F6B 1.307(11) .
C5 F4B 1.325(10) .

loop_
_geom_hbond_atom_site_label_D
_geom_hbond_atom_site_label_H
_geom_hbond_atom_site_label_A
_geom_hbond_distance_DH
_geom_hbond_distance_HA
_geom_hbond_distance_DA
_geom_hbond_angle_DHA
_geom_hbond_site_symmetry_A
_geom_hbond_publ_flag
O3 H3 N2 0.811(10) 2.18(3) 2.918(5) 152(6) 2_856 yes
